data_1529394
loop_
_publ_author_name
'Altenbuchner, P. T.'
'Adams, F.'
'Kronast, A.'
'Herdtweck, E.'
'P\"othig, A.'
'Rieger, B.'

_publ_section_title
;
 Stereospecific catalytic precision polymerization of 2-vinylpyridine via
 rare earth metal-mediated group transfer polymerization with
 2-methoxyethylamino-bis(phenolate)-yttrium complexes
;
_journal_issue 38
_journal_name_full 'Polym. Chem.'
_journal_page_first 6796
_journal_paper_doi 10.1039/C5PY01146A
_journal_volume 6
_journal_year 2015
_chemical_formula_moiety 'C82 H114 N4 O6 Si4 Y2, 2(C7 H8)'
_chemical_formula_sum 'C96 H130 N4 O6 Si4 Y2'
_chemical_formula_weight 1726.22
_space_group_IT_number 2
_symmetry_cell_setting triclinic
_symmetry_Int_Tables_number 2
_symmetry_space_group_name_Hall '-P 1'
_symmetry_space_group_name_H-M 'P -1'
_atom_sites_solution_hydrogens geom
_atom_sites_solution_primary direct
_atom_sites_solution_secondary difmap
_audit_update_record
;
2015-07-14 deposited with the CCDC.
2015-08-12 downloaded from the CCDC.
;
_cell_angle_alpha 82.3193(16)
_cell_angle_beta 83.5313(13)
_cell_angle_gamma 77.9230(13)
_cell_formula_units_Z 1
_cell_length_a 10.7741(3)
_cell_length_b 13.3826(4)
_cell_length_c 16.2750(5)
_cell_measurement_reflns_used 9916
_cell_measurement_temperature 120
_cell_measurement_theta_max 25.3602
_cell_measurement_theta_min 2.4769
_cell_volume 2265.39(12)
_computing_cell_refinement 'SAINT (Bruker, 2012)'
_computing_data_collection 'APEX II Control Software (Bruker, 2013)'
_computing_data_reduction 'SAINT (Bruker, 2012)'
_computing_molecular_graphics 'PLATON (Spek, 2011)'
_computing_publication_material 'PLATON (Spek, 2011), enCIFer (Allen, 2014)'
_computing_structure_refinement 'SHELXL97 (Sheldrick, 1997), SHELXLE (Huebschle, 2011)'
_computing_structure_solution 'SHELXS97 (Sheldrick, 1997)'
_diffrn_ambient_temperature 120
_diffrn_detector ' CCD plate '
_diffrn_detector_area_resol_mean 16
_diffrn_measured_fraction_theta_full 0.991
_diffrn_measured_fraction_theta_max 0.991
_diffrn_measurement_device ' \k-geometry diffractometer '
_diffrn_measurement_device_type ' Bruker APEX-II CCD '
_diffrn_measurement_method ' phi- and omega-rotation '
_diffrn_radiation_monochromator graphite
_diffrn_radiation_probe x-ray
_diffrn_radiation_source 'fine-focus sealed tube'
_diffrn_radiation_type MoK\a
_diffrn_radiation_wavelength 0.71073
_diffrn_reflns_av_R_equivalents 0.0382
_diffrn_reflns_av_unetI/netI 0.0326
_diffrn_reflns_limit_h_max 12
_diffrn_reflns_limit_h_min -12
_diffrn_reflns_limit_k_max 16
_diffrn_reflns_limit_k_min -16
_diffrn_reflns_limit_l_max 19
_diffrn_reflns_limit_l_min -19
_diffrn_reflns_number 39534
_diffrn_reflns_reduction_process
;
;
_diffrn_reflns_theta_full 25.39
_diffrn_reflns_theta_max 25.39
_diffrn_reflns_theta_min 1.90
_exptl_absorpt_coefficient_mu 1.382
_exptl_absorpt_correction_T_max 0.874
_exptl_absorpt_correction_T_min 0.539
_exptl_absorpt_correction_type multi-scan
_exptl_absorpt_process_details 'SADABS, Bruker, 2008b'
_exptl_crystal_colour colourless
_exptl_crystal_density_diffrn 1.265
_exptl_crystal_density_method 'Not Measured'
_exptl_crystal_description fragment
_exptl_crystal_F_000 916
_exptl_crystal_size_max 0.510
_exptl_crystal_size_mid 0.180
_exptl_crystal_size_min 0.100
_refine_diff_density_max 1.199
_refine_diff_density_min -0.622
_refine_diff_density_rms 0.082
_refine_ls_extinction_method none
_refine_ls_goodness_of_fit_ref 1.064
_refine_ls_hydrogen_treatment mixed
_refine_ls_matrix_type full
_refine_ls_number_parameters 525
_refine_ls_number_reflns 8250
_refine_ls_number_restraints 0
_refine_ls_restrained_S_all 1.064
_refine_ls_R_factor_all 0.0479
_refine_ls_R_factor_gt 0.0402
_refine_ls_shift/su_max 0.000
_refine_ls_shift/su_mean 0.000
_refine_ls_structure_factor_coef Fsqd
_refine_ls_weighting_details 'calc w=1/[\s^2^(Fo^2^)+(0.0662P)^2^+2.1916P] where P=(Fo^2^+2Fc^2^)/3'
_refine_ls_weighting_scheme calc
_refine_ls_wR_factor_gt 0.1091
_refine_ls_wR_factor_ref 0.1137
_reflns_number_gt 7301
_reflns_number_total 8250
_reflns_threshold_expression I>2\s(I)
_cod_data_source_file c5py01146a2.cif
_cod_data_source_block compound_1a
_cod_depositor_comments 'Adding full bibliography for 1529394.cif.'
_cod_database_code 1529394

loop_
_symmetry_equiv_pos_site_id
_symmetry_equiv_pos_as_xyz
1 x,y,z
2 -x,-y,-z

loop_
_atom_site_aniso_label
_atom_site_aniso_U_11
_atom_site_aniso_U_22
_atom_site_aniso_U_33
_atom_site_aniso_U_23
_atom_site_aniso_U_13
_atom_site_aniso_U_12
Y1 0.0109(1) 0.0137(1) 0.0144(1) -0.0023(1) -0.0013(1) -0.0028(1)
Si1 0.0171(4) 0.0171(4) 0.0217(4) -0.0012(3) -0.0033(3) -0.0021(3)
Si2 0.0125(4) 0.0219(4) 0.0267(4) -0.0024(3) -0.0016(3) -0.0015(3)
O1 0.0165(9) 0.0194(10) 0.0149(9) -0.0031(8) -0.0018(7) -0.0035(8)
O2 0.0145(9) 0.0165(10) 0.0150(9) -0.0011(7) 0.0003(7) -0.0052(7)
O3 0.0153(9) 0.0174(10) 0.0240(10) -0.0048(8) -0.0001(8) -0.0043(8)
N1 0.0119(11) 0.0177(12) 0.0139(11) -0.0016(9) -0.0012(8) -0.0044(9)
N2 0.0110(11) 0.0168(12) 0.0234(12) -0.0020(9) -0.0040(9) -0.0005(9)
C1 0.0146(13) 0.0201(14) 0.0164(13) 0.0004(11) -0.0025(10) -0.0029(11)
C2 0.0186(14) 0.0176(14) 0.0153(13) 0.0002(11) -0.0015(11) -0.0051(11)
C3 0.0161(13) 0.0168(14) 0.0145(13) 0.0004(10) -0.0017(10) -0.0061(11)
C4 0.0196(14) 0.0174(14) 0.0170(14) -0.0011(11) -0.0006(11) -0.0070(11)
C5 0.0249(15) 0.0223(15) 0.0147(13) -0.0021(11) -0.0005(11) -0.0089(12)
C6 0.0229(15) 0.0272(16) 0.0152(14) 0.0015(11) -0.0046(11) -0.0129(12)
C7 0.0154(13) 0.0257(15) 0.0167(14) 0.0010(11) -0.0008(11) -0.0062(11)
C8 0.0179(14) 0.0236(15) 0.0165(14) -0.0047(11) 0.0006(11) -0.0038(11)
C9 0.0250(15) 0.0312(17) 0.0209(15) -0.0040(13) -0.0009(12) 0.0006(13)
C10 0.0188(14) 0.0315(17) 0.0203(15) -0.0051(12) 0.0022(11) -0.0102(12)
C11 0.0162(13) 0.0291(16) 0.0184(14) -0.0055(12) 0.0010(11) -0.0041(12)
C12 0.0385(18) 0.0332(18) 0.0235(16) -0.0029(13) -0.0027(13) -0.0154(15)
C13 0.047(2) 0.054(2) 0.0205(16) 0.0002(15) -0.0025(14) -0.0270(18)
C14 0.0327(18) 0.075(3) 0.0197(17) -0.0176(18) 0.0027(14) -0.0125(18)
C15 0.044(2) 0.052(2) 0.035(2) -0.0264(18) -0.0050(16) 0.0106(18)
C16 0.043(2) 0.0313(18) 0.0275(17) -0.0083(14) -0.0078(14) 0.0032(15)
C17 0.0255(15) 0.0371(18) 0.0171(14) 0.0001(13) -0.0041(12) -0.0169(13)
C18 0.045(2) 0.068(3) 0.0171(16) -0.0021(16) -0.0043(14) -0.0354(19)
C19 0.0332(18) 0.0363(19) 0.0316(17) 0.0029(14) -0.0183(14) -0.0112(15)
C20 0.0200(14) 0.0333(17) 0.0208(15) -0.0084(13) 0.0028(11) -0.0098(13)
C21 0.0343(19) 0.047(2) 0.0370(19) -0.0049(16) -0.0081(15) -0.0203(16)
C22 0.0315(18) 0.046(2) 0.056(2) -0.0192(19) -0.0015(16) -0.0201(16)
C23 0.040(2) 0.0277(19) 0.060(2) -0.0112(17) 0.0068(18) -0.0140(16)
C24 0.051(2) 0.0300(19) 0.054(2) 0.0026(17) -0.0125(18) -0.0127(17)
C25 0.0381(19) 0.0321(18) 0.0388(19) -0.0020(15) -0.0122(15) -0.0135(15)
C26 0.0113(12) 0.0195(14) 0.0190(14) -0.0051(11) 0.0009(10) -0.0018(10)
C27 0.0154(13) 0.0156(13) 0.0171(14) -0.0037(11) -0.0008(10) -0.0038(10)
C28 0.0144(13) 0.0134(13) 0.0166(13) -0.0041(10) 0.0025(10) -0.0041(10)
C29 0.0195(14) 0.0149(13) 0.0187(14) -0.0036(11) -0.0016(11) -0.0052(11)
C30 0.0245(15) 0.0212(15) 0.0155(14) -0.0014(11) -0.0003(11) -0.0086(12)
C31 0.0211(14) 0.0221(15) 0.0196(14) -0.0038(11) 0.0033(11) -0.0092(12)
C32 0.0135(13) 0.0215(15) 0.0211(14) -0.0052(11) -0.0002(11) -0.0038(11)
C33 0.0196(14) 0.0211(15) 0.0182(14) 0.0004(11) -0.0036(11) -0.0058(11)
C34 0.0249(16) 0.0368(18) 0.0228(15) -0.0015(13) 0.0038(12) -0.0143(14)
C35 0.0153(13) 0.0181(14) 0.0207(14) -0.0045(11) 0.0003(11) -0.0074(11)
C36 0.0167(13) 0.0162(14) 0.0230(14) -0.0022(11) 0.0004(11) -0.0070(11)
C37 0.0242(15) 0.0195(15) 0.0298(16) -0.0061(12) 0.0031(12) -0.0038(12)
C38 0.0284(16) 0.0181(15) 0.0348(17) 0.0003(13) -0.0041(13) -0.0037(12)
C39 0.0283(16) 0.0269(17) 0.0282(17) -0.0014(13) -0.0076(13) -0.0016(13)
C40 0.0211(15) 0.0333(18) 0.0300(17) -0.0019(14) -0.0001(12) -0.0097(13)
C41 0.0243(17) 0.0292(19) 0.056(2) -0.0024(16) 0.0068(15) 0.0048(14)
C42 0.067(3) 0.024(2) 0.128(5) -0.011(3) 0.033(3) -0.012(2)
C43 0.056(3) 0.044(3) 0.104(4) -0.001(3) 0.002(3) -0.016(2)
C44 0.074(4) 0.051(3) 0.133(6) -0.002(3) -0.004(4) -0.018(3)
C45 0.054(4) 0.074(4) 0.203(9) -0.024(5) -0.009(5) -0.015(3)
C46 0.047(4) 0.070(4) 0.255(12) -0.040(6) 0.024(5) -0.015(3)
C47 0.082(4) 0.054(3) 0.162(7) -0.034(4) 0.060(5) -0.016(3)
C48 0.091(4) 0.050(3) 0.078(4) -0.013(3) 0.015(3) -0.013(3)

loop_
_atom_site_label
_atom_site_type_symbol
_atom_site_thermal_displace_type
_atom_site_fract_x
_atom_site_fract_y
_atom_site_fract_z
_atom_site_occupancy
_atom_site_U_iso_or_equiv
_atom_site_calc_flag
_atom_site_refinement_flags
Y1 Y Uani 0.02894(2) 0.38209(2) 0.44357(1) 1.000 0.0129(1) d .
Si1 Si Uani 0.19018(7) 0.20256(6) 0.56398(5) 1.000 0.0188(2) d .
Si2 Si Uani 0.37448(7) 0.27409(6) 0.43501(5) 1.000 0.0207(2) d .
O1 O Uani 0.02455(17) 0.38514(14) 0.31346(11) 1.000 0.0168(5) d .
O2 O Uani 0.06291(17) 0.54629(14) 0.43661(11) 1.000 0.0152(5) d .
O3 O Uani -0.03611(17) 0.21459(14) 0.45284(12) 1.000 0.0186(6) d .
N1 N Uani -0.2126(2) 0.40096(17) 0.43008(13) 1.000 0.0143(7) d .
N2 N Uani 0.2187(2) 0.27862(17) 0.47378(14) 1.000 0.0172(7) d .
C1 C Uani -0.2368(3) 0.4635(2) 0.34742(16) 1.000 0.0173(8) d .
C2 C Uani -0.1836(3) 0.4107(2) 0.27161(16) 1.000 0.0171(8) d .
C3 C Uani -0.0515(2) 0.3795(2) 0.25470(16) 1.000 0.0156(8) d .
C4 C Uani -0.0047(3) 0.3451(2) 0.17634(17) 1.000 0.0177(8) d .
C5 C Uani -0.0929(3) 0.3315(2) 0.12432(17) 1.000 0.0201(8) d .
C6 C Uani -0.2245(3) 0.3552(2) 0.14301(17) 1.000 0.0207(9) d .
C7 C Uani -0.2678(3) 0.3974(2) 0.21663(17) 1.000 0.0193(8) d .
C8 C Uani 0.1391(3) 0.3223(2) 0.14904(17) 1.000 0.0193(8) d .
C9 C Uani 0.2056(3) 0.2297(2) 0.20555(18) 1.000 0.0266(9) d .
C10 C Uani 0.1958(3) 0.4168(2) 0.15851(18) 1.000 0.0229(9) d .
C11 C Uani 0.1646(3) 0.3019(2) 0.05731(17) 1.000 0.0212(8) d .
C12 C Uani 0.1510(3) 0.3824(3) -0.00634(19) 1.000 0.0305(10) d .
C13 C Uani 0.1769(4) 0.3660(3) -0.0895(2) 1.000 0.0384(11) d .
C14 C Uani 0.2160(3) 0.2674(3) -0.1104(2) 1.000 0.0414(13) d .
C15 C Uani 0.2273(4) 0.1859(3) -0.0486(2) 1.000 0.0445(12) d .
C16 C Uani 0.2016(3) 0.2029(3) 0.0345(2) 1.000 0.0347(11) d .
C17 C Uani -0.3188(3) 0.3322(2) 0.08688(18) 1.000 0.0251(9) d .
C18 C Uani -0.2625(4) 0.3355(3) -0.00433(19) 1.000 0.0399(13) d .
C19 C Uani -0.4422(3) 0.4142(3) 0.0908(2) 1.000 0.0325(10) d .
C20 C Uani -0.3512(3) 0.2256(2) 0.11513(18) 1.000 0.0239(9) d .
C21 C Uani -0.4375(3) 0.1905(3) 0.0732(2) 1.000 0.0372(11) d .
C22 C Uani -0.4680(3) 0.0945(3) 0.0971(3) 1.000 0.0416(11) d .
C23 C Uani -0.4154(4) 0.0316(3) 0.1634(3) 1.000 0.0418(11) d .
C24 C Uani -0.3324(4) 0.0656(3) 0.2060(3) 1.000 0.0444(11) d .
C25 C Uani -0.3003(3) 0.1614(3) 0.1815(2) 1.000 0.0349(11) d .
C26 C Uani -0.2905(2) 0.4641(2) 0.49320(16) 1.000 0.0167(8) d .
C27 C Uani -0.2737(2) 0.4202(2) 0.58199(16) 1.000 0.0158(8) d .
C28 C Uani 0.1580(2) 0.5829(2) 0.38505(16) 1.000 0.0147(8) d .
C29 C Uani 0.1410(3) 0.6227(2) 0.30197(17) 1.000 0.0173(8) d .
C30 C Uani 0.2441(3) 0.6542(2) 0.25324(17) 1.000 0.0200(8) d .
C31 C Uani 0.3614(3) 0.6495(2) 0.28350(17) 1.000 0.0205(8) d .
C32 C Uani -0.3734(3) 0.3859(2) 0.63293(17) 1.000 0.0185(8) d .
C33 C Uani 0.0172(3) 0.6320(2) 0.26467(17) 1.000 0.0195(8) d .
C34 C Uani 0.4712(3) 0.6808(3) 0.22733(19) 1.000 0.0276(9) d .
C35 C Uani -0.2531(3) 0.3004(2) 0.43466(17) 1.000 0.0174(8) d .
C36 C Uani -0.1665(2) 0.2182(2) 0.48599(18) 1.000 0.0183(8) d .
C37 C Uani 0.0028(3) 0.1527(2) 0.38520(19) 1.000 0.0247(9) d .
C38 C Uani 0.2012(3) 0.0626(2) 0.5553(2) 1.000 0.0274(9) d .
C39 C Uani 0.2930(3) 0.2083(2) 0.64799(19) 1.000 0.0281(10) d .
C40 C Uani 0.3965(3) 0.3475(3) 0.33116(19) 1.000 0.0278(10) d .
C41 C Uani 0.4699(3) 0.1409(3) 0.4277(2) 1.000 0.0390(11) d .
C42 C Uani 0.2108(5) 0.9304(3) 0.2360(4) 1.000 0.076(2) d .
C43 C Uani 0.2591(5) 0.9299(4) 0.1552(4) 1.000 0.0685(19) d .
C44 C Uani 0.1840(6) 0.9218(4) 0.0921(5) 1.000 0.086(3) d .
C45 C Uani 0.0610(6) 0.9150(5) 0.1122(6) 1.000 0.109(4) d .
C46 C Uani 0.0107(6) 0.9135(5) 0.1914(7) 1.000 0.124(4) d .
C47 C Uani 0.0876(6) 0.9222(4) 0.2554(5) 1.000 0.102(3) d .
C48 C Uani 0.2939(6) 0.9372(4) 0.3055(3) 1.000 0.074(2) d .
H1 H Uiso 0.068(3) 0.240(2) 0.5916(18) 1.000 0.017(7) d .
H2 H Uiso 0.438(3) 0.316(2) 0.4889(17) 1.000 0.013(7) d .
H11 H Uiso -0.33010 0.48590 0.34510 1.000 0.0210 c R
H12 H Uiso -0.20070 0.52610 0.34480 1.000 0.0210 c R
H51 H Uiso -0.06140 0.30460 0.07320 1.000 0.0240 c R
H71 H Uiso -0.35680 0.41770 0.23000 1.000 0.0230 c R
H91 H Uiso 0.19790 0.24730 0.26270 1.000 0.0400 c R
H92 H Uiso 0.29580 0.21200 0.18560 1.000 0.0400 c R
H93 H Uiso 0.16520 0.17080 0.20430 1.000 0.0400 c R
H101 H Uiso 0.14820 0.47810 0.12770 1.000 0.0340 c R
H102 H Uiso 0.28540 0.40540 0.13630 1.000 0.0340 c R
H103 H Uiso 0.18970 0.42670 0.21750 1.000 0.0340 c R
H121 H Uiso 0.12310 0.45080 0.00740 1.000 0.0370 c R
H131 H Uiso 0.16760 0.42270 -0.13170 1.000 0.0460 c R
H141 H Uiso 0.23520 0.25560 -0.16710 1.000 0.0500 c R
H151 H Uiso 0.25280 0.11760 -0.06280 1.000 0.0540 c R
H161 H Uiso 0.20950 0.14590 0.07650 1.000 0.0420 c R
H181 H Uiso -0.18810 0.27960 -0.00970 1.000 0.0600 c R
H182 H Uiso -0.23670 0.40170 -0.02180 1.000 0.0600 c R
H183 H Uiso -0.32690 0.32740 -0.03960 1.000 0.0600 c R
H191 H Uiso -0.49800 0.40380 0.05040 1.000 0.0490 c R
H192 H Uiso -0.42150 0.48280 0.07750 1.000 0.0490 c R
H193 H Uiso -0.48580 0.40830 0.14690 1.000 0.0490 c R
H211 H Uiso -0.47580 0.23310 0.02770 1.000 0.0450 c R
H221 H Uiso -0.52600 0.07190 0.06730 1.000 0.0500 c R
H231 H Uiso -0.43620 -0.03430 0.17940 1.000 0.0500 c R
H241 H Uiso -0.29660 0.02350 0.25260 1.000 0.0530 c R
H251 H Uiso -0.24170 0.18300 0.21150 1.000 0.0420 c R
H261 H Uiso -0.38150 0.47290 0.48370 1.000 0.0200 c R
H262 H Uiso -0.26850 0.53320 0.48450 1.000 0.0200 c R
H301 H Uiso 0.23370 0.68010 0.19670 1.000 0.0240 c R
H321 H Uiso -0.45100 0.38690 0.61000 1.000 0.0220 c R
H331 H Uiso 0.01940 0.67360 0.21040 1.000 0.0290 c R
H332 H Uiso -0.05300 0.66510 0.30170 1.000 0.0290 c R
H333 H Uiso 0.00450 0.56330 0.25760 1.000 0.0290 c R
H341 H Uiso 0.53140 0.61920 0.21170 1.000 0.0410 c R
H342 H Uiso 0.51460 0.72100 0.25670 1.000 0.0410 c R
H343 H Uiso 0.43910 0.72260 0.17710 1.000 0.0410 c R
H351 H Uiso -0.25030 0.28080 0.37780 1.000 0.0210 c R
H352 H Uiso -0.34190 0.30670 0.46010 1.000 0.0210 c R
H361 H Uiso -0.17680 0.23350 0.54450 1.000 0.0220 c R
H362 H Uiso -0.18950 0.15060 0.48490 1.000 0.0220 c R
H371 H Uiso -0.01010 0.08260 0.40350 1.000 0.0370 c R
H372 H Uiso 0.09320 0.15120 0.36770 1.000 0.0370 c R
H373 H Uiso -0.04800 0.18230 0.33840 1.000 0.0370 c R
H381 H Uiso 0.14350 0.05510 0.51510 1.000 0.0410 c R
H382 H Uiso 0.17710 0.02760 0.60980 1.000 0.0410 c R
H383 H Uiso 0.28890 0.03180 0.53650 1.000 0.0410 c R
H391 H Uiso 0.38050 0.17340 0.63320 1.000 0.0420 c R
H392 H Uiso 0.26020 0.17430 0.70060 1.000 0.0420 c R
H393 H Uiso 0.29200 0.28030 0.65420 1.000 0.0420 c R
H401 H Uiso 0.38260 0.30740 0.28800 1.000 0.0420 c R
H402 H Uiso 0.48330 0.36080 0.32210 1.000 0.0420 c R
H403 H Uiso 0.33520 0.41300 0.32850 1.000 0.0420 c R
H411 H Uiso 0.47330 0.10290 0.48350 1.000 0.0590 c R
H412 H Uiso 0.55650 0.14480 0.40360 1.000 0.0590 c R
H413 H Uiso 0.42970 0.10550 0.39230 1.000 0.0590 c R
H431 H Uiso 0.34570 0.93500 0.14100 1.000 0.0820 c R
H441 H Uiso 0.21950 0.92120 0.03590 1.000 0.1040 c R
H451 H Uiso 0.00920 0.91130 0.06960 1.000 0.1310 c R
H461 H Uiso -0.07540 0.90660 0.20500 1.000 0.1490 c R
H471 H Uiso 0.05200 0.92230 0.31150 1.000 0.1230 c R
H481 H Uiso 0.34880 0.87010 0.31900 1.000 0.1120 c R
H482 H Uiso 0.23890 0.95730 0.35520 1.000 0.1120 c R
H483 H Uiso 0.34670 0.98860 0.28650 1.000 0.1120 c R

loop_
_atom_type_symbol
_atom_type_description
_atom_type_scat_dispersion_real
_atom_type_scat_dispersion_imag
_atom_type_scat_source
C C 0.0033 0.0016 ' International Tables Vol C Tables 4.2.6.8 and 6.1.1.4'
H H 0.0000 0.0000 ' International Tables Vol C Tables 4.2.6.8 and 6.1.1.4'
N N 0.0061 0.0033 ' International Tables Vol C Tables 4.2.6.8 and 6.1.1.4'
O O 0.0106 0.0060 ' International Tables Vol C Tables 4.2.6.8 and 6.1.1.4'
Si Si 0.0817 0.0704 ' International Tables Vol C Tables 4.2.6.8 and 6.1.1.4'
Y Y -2.7962 3.5667 ' International Tables Vol C Tables 4.2.6.8 and 6.1.1.4'

loop_
_geom_angle_atom_site_label_1
_geom_angle_atom_site_label_2
_geom_angle_atom_site_label_3
_geom_angle
_geom_angle_site_symmetry_1
_geom_angle_site_symmetry_3
_geom_angle_publ_flag
Si1 Y1 O1 126.12(5) . . yes
Si1 Y1 O2 119.04(5) . . yes
Si1 Y1 O3 65.95(5) . . yes
Si1 Y1 N1 123.71(5) . . yes
Si1 Y1 N2 30.43(6) . . yes
Si1 Y1 O2 86.68(5) . 2_566 yes
O1 Y1 O2 94.92(7) . . yes
O1 Y1 O3 85.17(7) . . yes
O1 Y1 N1 78.20(7) . . yes
O1 Y1 N2 105.11(8) . . yes
O1 Y1 O2 146.58(7) . 2_566 yes
O2 Y1 O3 172.89(7) . . yes
O2 Y1 N1 105.58(7) . . yes
O2 Y1 N2 105.07(7) . . yes
O2 Y1 O2 70.24(6) . 2_566 yes
O3 Y1 N1 67.45(7) . . yes
O3 Y1 N2 81.72(7) . . yes
O2 Y1 O3 105.98(6) 2_566 . yes
N1 Y1 N2 148.74(8) . . yes
O2 Y1 N1 77.45(7) 2_566 . yes
O2 Y1 N2 107.61(7) 2_566 . yes
Y1 Si1 N2 42.56(8) . . yes
Y1 Si1 C38 122.44(10) . . yes
Y1 Si1 C39 131.28(9) . . yes
N2 Si1 C38 116.61(13) . . yes
N2 Si1 C39 114.24(13) . . yes
C38 Si1 C39 106.22(13) . . yes
N2 Si2 C40 114.91(14) . . yes
N2 Si2 C41 114.33(14) . . yes
C40 Si2 C41 106.64(16) . . yes
C38 Si1 H1 106.6(12) . . no
C39 Si1 H1 107.4(13) . . no
Y1 Si1 H1 63.0(12) . . no
N2 Si1 H1 105.2(12) . . no
N2 Si2 H2 109.7(12) . . no
C40 Si2 H2 106.0(11) . . no
C41 Si2 H2 104.5(11) . . no
Y1 O1 C3 142.78(16) . . yes
Y1 O2 C28 122.96(15) 2_566 . yes
Y1 O2 C28 123.78(15) . . yes
Y1 O2 Y1 109.76(7) . 2_566 yes
Y1 O3 C37 119.17(16) . . yes
Y1 O3 C36 112.90(14) . . yes
C36 O3 C37 114.0(2) . . yes
Y1 N1 C1 105.56(16) . . yes
Y1 N1 C26 111.23(14) . . yes
Y1 N1 C35 113.18(17) . . yes
C1 N1 C26 105.3(2) . . yes
C1 N1 C35 111.0(2) . . yes
C26 N1 C35 110.3(2) . . yes
Y1 N2 Si1 107.01(11) . . yes
Y1 N2 Si2 134.70(12) . . yes
Si1 N2 Si2 117.65(13) . . yes
N1 C1 C2 116.2(2) . . yes
C1 C2 C7 118.7(3) . . no
C3 C2 C7 120.8(2) . . no
C1 C2 C3 120.5(3) . . no
C2 C3 C4 118.5(2) . . no
O1 C3 C4 123.3(2) . . yes
O1 C3 C2 118.2(2) . . yes
C3 C4 C5 118.0(3) . . no
C3 C4 C8 121.4(3) . . no
C5 C4 C8 120.6(2) . . no
C4 C5 C6 123.8(3) . . no
C5 C6 C7 116.9(3) . . no
C5 C6 C17 122.3(2) . . no
C7 C6 C17 120.8(3) . . no
C2 C7 C6 121.5(3) . . no
C10 C8 C11 107.8(2) . . no
C4 C8 C9 109.5(2) . . no
C4 C8 C10 109.1(2) . . no
C4 C8 C11 111.5(2) . . no
C9 C8 C10 108.4(2) . . no
C9 C8 C11 110.5(2) . . no
C8 C11 C12 121.0(3) . . no
C8 C11 C16 121.8(2) . . no
C12 C11 C16 117.2(3) . . no
C11 C12 C13 122.0(3) . . no
C12 C13 C14 119.7(3) . . no
C13 C14 C15 119.6(3) . . no
C14 C15 C16 120.4(4) . . no
C11 C16 C15 121.1(3) . . no
C19 C17 C20 109.0(3) . . no
C6 C17 C20 110.7(2) . . no
C6 C17 C18 110.8(3) . . no
C6 C17 C19 109.7(2) . . no
C18 C17 C19 107.6(3) . . no
C18 C17 C20 108.9(2) . . no
C21 C20 C25 117.0(3) . . no
C17 C20 C25 123.1(3) . . no
C17 C20 C21 119.9(3) . . no
C20 C21 C22 121.1(3) . . no
C21 C22 C23 120.8(4) . . no
C22 C23 C24 118.8(4) . . no
C23 C24 C25 120.5(4) . . no
C20 C25 C24 121.8(3) . . no
N1 C26 C27 114.8(2) . . yes
C26 C27 C32 120.8(2) . . no
C26 C27 C28 119.4(2) . 2_566 no
C28 C27 C32 119.7(2) 2_566 . no
O2 C28 C29 121.7(2) . . yes
O2 C28 C27 118.1(2) . 2_566 yes
C27 C28 C29 120.2(2) 2_566 . no
C30 C29 C33 119.8(2) . . no
C28 C29 C30 117.9(3) . . no
C28 C29 C33 122.4(3) . . no
C29 C30 C31 123.3(3) . . no
C30 C31 C34 121.1(3) . . no
C30 C31 C32 117.5(3) . 2_566 no
C32 C31 C34 121.4(3) 2_566 . no
C27 C32 C31 121.4(3) . 2_566 no
N1 C35 C36 110.3(2) . . yes
O3 C36 C35 109.6(2) . . yes
N1 C1 H11 108.00 . . no
N1 C1 H12 108.00 . . no
C2 C1 H11 108.00 . . no
C2 C1 H12 108.00 . . no
H11 C1 H12 107.00 . . no
C4 C5 H51 118.00 . . no
C6 C5 H51 118.00 . . no
C2 C7 H71 119.00 . . no
C6 C7 H71 119.00 . . no
C8 C9 H91 109.00 . . no
C8 C9 H92 109.00 . . no
C8 C9 H93 109.00 . . no
H91 C9 H92 110.00 . . no
H91 C9 H93 109.00 . . no
H92 C9 H93 109.00 . . no
C8 C10 H101 109.00 . . no
C8 C10 H102 109.00 . . no
C8 C10 H103 109.00 . . no
H101 C10 H102 109.00 . . no
H101 C10 H103 109.00 . . no
H102 C10 H103 110.00 . . no
C11 C12 H121 119.00 . . no
C13 C12 H121 119.00 . . no
C12 C13 H131 120.00 . . no
C14 C13 H131 120.00 . . no
C13 C14 H141 120.00 . . no
C15 C14 H141 120.00 . . no
C14 C15 H151 120.00 . . no
C16 C15 H151 120.00 . . no
C11 C16 H161 119.00 . . no
C15 C16 H161 120.00 . . no
C17 C18 H181 110.00 . . no
C17 C18 H182 109.00 . . no
C17 C18 H183 109.00 . . no
H181 C18 H182 109.00 . . no
H181 C18 H183 110.00 . . no
H182 C18 H183 109.00 . . no
C17 C19 H191 109.00 . . no
C17 C19 H192 109.00 . . no
C17 C19 H193 110.00 . . no
H191 C19 H192 109.00 . . no
H191 C19 H193 109.00 . . no
H192 C19 H193 109.00 . . no
C20 C21 H211 119.00 . . no
C22 C21 H211 119.00 . . no
C21 C22 H221 120.00 . . no
C23 C22 H221 120.00 . . no
C22 C23 H231 121.00 . . no
C24 C23 H231 121.00 . . no
C23 C24 H241 120.00 . . no
C25 C24 H241 120.00 . . no
C20 C25 H251 119.00 . . no
C24 C25 H251 119.00 . . no
N1 C26 H261 109.00 . . no
N1 C26 H262 109.00 . . no
C27 C26 H261 109.00 . . no
C27 C26 H262 109.00 . . no
H261 C26 H262 108.00 . . no
C29 C30 H301 118.00 . . no
C31 C30 H301 118.00 . . no
C27 C32 H321 119.00 . . no
C31 C32 H321 119.00 2_566 . no
C29 C33 H331 109.00 . . no
C29 C33 H332 109.00 . . no
C29 C33 H333 109.00 . . no
H331 C33 H332 109.00 . . no
H331 C33 H333 109.00 . . no
H332 C33 H333 109.00 . . no
C31 C34 H341 110.00 . . no
C31 C34 H342 109.00 . . no
C31 C34 H343 109.00 . . no
H341 C34 H342 109.00 . . no
H341 C34 H343 110.00 . . no
H342 C34 H343 109.00 . . no
N1 C35 H351 110.00 . . no
N1 C35 H352 110.00 . . no
C36 C35 H351 110.00 . . no
C36 C35 H352 110.00 . . no
H351 C35 H352 108.00 . . no
O3 C36 H361 110.00 . . no
O3 C36 H362 110.00 . . no
C35 C36 H361 110.00 . . no
C35 C36 H362 110.00 . . no
H361 C36 H362 108.00 . . no
O3 C37 H371 109.00 . . no
O3 C37 H372 109.00 . . no
O3 C37 H373 109.00 . . no
H371 C37 H372 109.00 . . no
H371 C37 H373 110.00 . . no
H372 C37 H373 109.00 . . no
Si1 C38 H381 110.00 . . no
Si1 C38 H382 110.00 . . no
Si1 C38 H383 109.00 . . no
H381 C38 H382 109.00 . . no
H381 C38 H383 109.00 . . no
H382 C38 H383 109.00 . . no
Si1 C39 H391 110.00 . . no
Si1 C39 H392 109.00 . . no
Si1 C39 H393 109.00 . . no
H391 C39 H392 109.00 . . no
H391 C39 H393 109.00 . . no
H392 C39 H393 109.00 . . no
Si2 C40 H401 109.00 . . no
Si2 C40 H402 109.00 . . no
Si2 C40 H403 109.00 . . no
H401 C40 H402 109.00 . . no
H401 C40 H403 109.00 . . no
H402 C40 H403 109.00 . . no
Si2 C41 H411 109.00 . . no
Si2 C41 H412 109.00 . . no
Si2 C41 H413 109.00 . . no
H411 C41 H412 110.00 . . no
H411 C41 H413 110.00 . . no
H412 C41 H413 110.00 . . no
C43 C42 C47 118.6(6) . . no
C43 C42 C48 121.6(5) . . no
C47 C42 C48 119.8(6) . . no
C42 C43 C44 121.5(6) . . no
C43 C44 C45 119.2(7) . . no
C44 C45 C46 120.9(8) . . no
C45 C46 C47 119.6(7) . . no
C42 C47 C46 120.1(7) . . no
C42 C43 H431 119.00 . . no
C44 C43 H431 119.00 . . no
C43 C44 H441 120.00 . . no
C45 C44 H441 120.00 . . no
C44 C45 H451 120.00 . . no
C46 C45 H451 120.00 . . no
C45 C46 H461 120.00 . . no
C47 C46 H461 120.00 . . no
C42 C47 H471 120.00 . . no
C46 C47 H471 120.00 . . no
C42 C48 H481 109.00 . . no
C42 C48 H482 109.00 . . no
C42 C48 H483 109.00 . . no
H481 C48 H482 109.00 . . no
H481 C48 H483 109.00 . . no
H482 C48 H483 109.00 . . no

loop_
_geom_bond_atom_site_label_1
_geom_bond_atom_site_label_2
_geom_bond_distance
_geom_bond_site_symmetry_2
_geom_bond_publ_flag
Y1 Si1 3.2237(8) . yes
Y1 O1 2.1182(18) . yes
Y1 O2 2.2883(19) . yes
Y1 O3 2.4661(19) . yes
Y1 N1 2.593(2) . yes
Y1 N2 2.280(2) . yes
Y1 O2 2.3170(18) 2_566 yes
Si1 N2 1.707(2) . yes
Si1 C38 1.875(3) . yes
Si1 C39 1.873(3) . yes
Si2 N2 1.717(2) . yes
Si2 C40 1.855(3) . yes
Si2 C41 1.874(4) . yes
Si1 H1 1.36(3) . no
Si2 H2 1.41(3) . no
O1 C3 1.347(3) . yes
O2 C28 1.379(3) . yes
O3 C36 1.440(3) . yes
O3 C37 1.438(3) . yes
N1 C26 1.488(3) . yes
N1 C1 1.505(3) . yes
N1 C35 1.490(4) . yes
C1 C2 1.501(4) . no
C2 C7 1.396(4) . no
C2 C3 1.403(4) . no
C3 C4 1.417(4) . no
C4 C8 1.541(5) . no
C4 C5 1.396(4) . no
C5 C6 1.394(5) . no
C6 C7 1.385(4) . no
C6 C17 1.542(4) . no
C8 C10 1.547(4) . no
C8 C11 1.538(4) . no
C8 C9 1.539(4) . no
C11 C12 1.387(4) . no
C11 C16 1.389(5) . no
C12 C13 1.388(5) . no
C13 C14 1.375(6) . no
C14 C15 1.377(5) . no
C15 C16 1.389(5) . no
C17 C18 1.538(4) . no
C17 C19 1.538(5) . no
C17 C20 1.538(4) . no
C20 C21 1.401(5) . no
C20 C25 1.376(4) . no
C21 C22 1.387(5) . no
C22 C23 1.375(6) . no
C23 C24 1.372(6) . no
C24 C25 1.393(6) . no
C26 C27 1.501(4) . no
C27 C28 1.402(3) 2_566 no
C27 C32 1.399(4) . no
C28 C29 1.403(4) . no
C29 C33 1.502(5) . no
C29 C30 1.396(4) . no
C30 C31 1.394(5) . no
C31 C34 1.507(4) . no
C31 C32 1.390(4) 2_566 no
C35 C36 1.510(4) . no
C1 H11 0.9900 . no
C1 H12 0.9900 . no
C5 H51 0.9500 . no
C7 H71 0.9500 . no
C9 H91 0.9800 . no
C9 H92 0.9800 . no
C9 H93 0.9800 . no
C10 H101 0.9800 . no
C10 H102 0.9800 . no
C10 H103 0.9800 . no
C12 H121 0.9500 . no
C13 H131 0.9500 . no
C14 H141 0.9500 . no
C15 H151 0.9500 . no
C16 H161 0.9500 . no
C18 H181 0.9800 . no
C18 H182 0.9800 . no
C18 H183 0.9800 . no
C19 H191 0.9800 . no
C19 H192 0.9800 . no
C19 H193 0.9800 . no
C21 H211 0.9500 . no
C22 H221 0.9500 . no
C23 H231 0.9500 . no
C24 H241 0.9500 . no
C25 H251 0.9500 . no
C26 H261 0.9900 . no
C26 H262 0.9900 . no
C30 H301 0.9500 . no
C32 H321 0.9500 . no
C33 H331 0.9800 . no
C33 H332 0.9800 . no
C33 H333 0.9800 . no
C34 H341 0.9800 . no
C34 H342 0.9800 . no
C34 H343 0.9800 . no
C35 H351 0.9900 . no
C35 H352 0.9900 . no
C36 H361 0.9900 . no
C36 H362 0.9900 . no
C37 H371 0.9800 . no
C37 H372 0.9800 . no
C37 H373 0.9800 . no
C38 H381 0.9800 . no
C38 H382 0.9800 . no
C38 H383 0.9800 . no
C39 H391 0.9800 . no
C39 H392 0.9800 . no
C39 H393 0.9800 . no
C40 H401 0.9800 . no
C40 H402 0.9800 . no
C40 H403 0.9800 . no
C41 H411 0.9800 . no
C41 H412 0.9800 . no
C41 H413 0.9800 . no
C42 C43 1.359(9) . no
C42 C47 1.353(9) . no
C42 C48 1.542(8) . no
C43 C44 1.405(10) . no
C44 C45 1.348(10) . no
C45 C46 1.340(14) . no
C46 C47 1.433(12) . no
C43 H431 0.9500 . no
C44 H441 0.9500 . no
C45 H451 0.9500 . no
C46 H461 0.9500 . no
C47 H471 0.9500 . no
C48 H481 0.9800 . no
C48 H482 0.9800 . no
C48 H483 0.9800 . no

loop_
_geom_torsion_atom_site_label_1
_geom_torsion_atom_site_label_2
_geom_torsion_atom_site_label_3
_geom_torsion_atom_site_label_4
_geom_torsion
_geom_torsion_site_symmetry_1
_geom_torsion_site_symmetry_3
_geom_torsion_site_symmetry_4
_geom_torsion_publ_flag
O1 Y1 Si1 N2 52.74(13) . . . no
O1 Y1 Si1 C38 -42.56(14) . . . no
O1 Y1 Si1 C39 134.20(15) . . . no
O2 Y1 Si1 N2 -69.03(13) . . . no
O2 Y1 Si1 C38 -164.34(13) . . . no
O2 Y1 Si1 C39 12.43(15) . . . no
O3 Y1 Si1 N2 116.64(12) . . . no
O3 Y1 Si1 C38 21.33(13) . . . no
O3 Y1 Si1 C39 -161.90(15) . . . no
N1 Y1 Si1 N2 153.26(13) . . . no
N1 Y1 Si1 C38 57.96(14) . . . no
N1 Y1 Si1 C39 -125.28(15) . . . no
N2 Y1 Si1 C38 -95.31(17) . . . no
N2 Y1 Si1 C39 81.46(18) . . . no
O2 Y1 Si1 N2 -134.22(12) 2_566 . . no
O2 Y1 Si1 C38 130.48(13) 2_566 . . no
O2 Y1 Si1 C39 -52.76(14) 2_566 . . no
Si1 Y1 O1 C3 111.4(3) . . . no
O2 Y1 O1 C3 -116.8(3) . . . no
O3 Y1 O1 C3 56.0(3) . . . no
N1 Y1 O1 C3 -11.9(3) . . . no
N2 Y1 O1 C3 136.1(3) . . . no
O2 Y1 O1 C3 -55.9(3) 2_566 . . no
Si1 Y1 O2 C28 85.02(18) . . . no
Si1 Y1 O2 Y1 -74.34(8) . . 2_566 no
O1 Y1 O2 C28 -51.41(18) . . . no
O1 Y1 O2 Y1 149.23(8) . . 2_566 no
N1 Y1 O2 C28 -130.51(17) . . . no
N1 Y1 O2 Y1 70.13(9) . . 2_566 no
N2 Y1 O2 C28 55.70(19) . . . no
N2 Y1 O2 Y1 -103.67(9) . . 2_566 no
O2 Y1 O2 C28 159.36(19) 2_566 . . no
O2 Y1 O2 Y1 0.00(7) 2_566 . 2_566 no
Si1 Y1 O3 C36 118.72(17) . . . no
Si1 Y1 O3 C37 -103.43(19) . . . no
O1 Y1 O3 C36 -107.99(17) . . . no
O1 Y1 O3 C37 29.86(19) . . . no
N1 Y1 O3 C36 -28.77(16) . . . no
N1 Y1 O3 C37 109.08(19) . . . no
N2 Y1 O3 C36 145.95(17) . . . no
N2 Y1 O3 C37 -76.20(19) . . . no
O2 Y1 O3 C36 39.90(17) 2_566 . . no
O2 Y1 O3 C37 177.75(18) 2_566 . . no
Si1 Y1 N1 C1 -158.29(13) . . . no
Si1 Y1 N1 C26 88.08(16) . . . no
Si1 Y1 N1 C35 -36.75(18) . . . no
O1 Y1 N1 C1 -32.51(15) . . . no
O1 Y1 N1 C26 -146.15(17) . . . no
O1 Y1 N1 C35 89.02(17) . . . no
O2 Y1 N1 C1 59.36(16) . . . no
O2 Y1 N1 C26 -54.28(17) . . . no
O2 Y1 N1 C35 -179.11(16) . . . no
O3 Y1 N1 C1 -122.14(16) . . . no
O3 Y1 N1 C26 124.22(17) . . . no
O3 Y1 N1 C35 -0.61(15) . . . no
N2 Y1 N1 C1 -132.24(17) . . . no
N2 Y1 N1 C26 114.12(19) . . . no
N2 Y1 N1 C35 -10.7(2) . . . no
O2 Y1 N1 C1 124.42(16) 2_566 . . no
O2 Y1 N1 C26 10.78(15) 2_566 . . no
O2 Y1 N1 C35 -114.05(17) 2_566 . . no
Si1 Y1 N2 Si2 -170.2(3) . . . no
O1 Y1 N2 Si1 -138.25(10) . . . no
O1 Y1 N2 Si2 51.53(18) . . . no
O2 Y1 N2 Si1 122.28(10) . . . no
O2 Y1 N2 Si2 -47.95(18) . . . no
O3 Y1 N2 Si1 -55.57(11) . . . no
O3 Y1 N2 Si2 134.21(18) . . . no
N1 Y1 N2 Si1 -46.2(2) . . . no
N1 Y1 N2 Si2 143.63(14) . . . no
O2 Y1 N2 Si1 48.65(12) 2_566 . . no
O2 Y1 N2 Si2 -121.57(16) 2_566 . . no
Si1 Y1 O2 Y1 122.51(7) . 2_566 2_566 no
Si1 Y1 O2 C28 -77.93(17) . 2_566 2_566 no
O1 Y1 O2 Y1 -67.73(15) . 2_566 2_566 no
O1 Y1 O2 C28 91.8(2) . 2_566 2_566 no
O2 Y1 O2 Y1 0.00(7) . 2_566 2_566 no
O2 Y1 O2 C28 159.56(19) . 2_566 2_566 no
O3 Y1 O2 Y1 -173.68(7) . 2_566 2_566 no
O3 Y1 O2 C28 -14.11(19) . 2_566 2_566 no
N1 Y1 O2 Y1 -111.87(9) . 2_566 2_566 no
N1 Y1 O2 C28 47.70(17) . 2_566 2_566 no
N2 Y1 O2 Y1 100.13(9) . 2_566 2_566 no
N2 Y1 O2 C28 -100.31(18) . 2_566 2_566 no
Y1 Si1 N2 Si2 172.2(2) . . . no
C38 Si1 N2 Y1 109.96(14) . . . no
C38 Si1 N2 Si2 -77.87(18) . . . no
C39 Si1 N2 Y1 -125.42(12) . . . no
C39 Si1 N2 Si2 46.75(19) . . . no
C40 Si2 N2 Y1 -17.1(2) . . . no
C40 Si2 N2 Si1 173.46(16) . . . no
C41 Si2 N2 Y1 -140.91(17) . . . no
C41 Si2 N2 Si1 49.65(19) . . . no
Y1 O1 C3 C2 26.9(4) . . . no
Y1 O1 C3 C4 -154.1(2) . . . no
Y1 O2 C28 C29 85.4(3) . . . no
Y1 O2 C28 C27 -94.9(2) . . 2_566 no
Y1 O2 C28 C29 -117.9(2) 2_566 . . no
Y1 O2 C28 C27 61.9(3) 2_566 . 2_566 no
Y1 O3 C36 C35 55.6(2) . . . no
C37 O3 C36 C35 -84.5(3) . . . no
Y1 N1 C1 C2 70.6(3) . . . no
C26 N1 C1 C2 -171.7(2) . . . no
C35 N1 C1 C2 -52.4(3) . . . no
Y1 N1 C26 C27 -61.7(2) . . . no
C1 N1 C26 C27 -175.5(2) . . . no
C35 N1 C26 C27 64.7(3) . . . no
Y1 N1 C35 C36 27.9(3) . . . no
C1 N1 C35 C36 146.4(2) . . . no
C26 N1 C35 C36 -97.4(3) . . . no
N1 C1 C2 C3 -64.1(4) . . . no
N1 C1 C2 C7 118.7(3) . . . no
C1 C2 C3 O1 9.0(4) . . . no
C1 C2 C3 C4 -170.1(2) . . . no
C7 C2 C3 O1 -173.8(2) . . . no
C7 C2 C3 C4 7.1(4) . . . no
C1 C2 C7 C6 175.9(2) . . . no
C3 C2 C7 C6 -1.4(4) . . . no
O1 C3 C4 C5 172.9(2) . . . no
O1 C3 C4 C8 -6.7(4) . . . no
C2 C3 C4 C5 -8.1(4) . . . no
C2 C3 C4 C8 172.4(2) . . . no
C3 C4 C5 C6 3.7(4) . . . no
C8 C4 C5 C6 -176.8(2) . . . no
C3 C4 C8 C9 65.9(3) . . . no
C3 C4 C8 C10 -52.6(3) . . . no
C3 C4 C8 C11 -171.5(2) . . . no
C5 C4 C8 C9 -113.6(3) . . . no
C5 C4 C8 C10 127.9(3) . . . no
C5 C4 C8 C11 9.0(3) . . . no
C4 C5 C6 C7 2.0(4) . . . no
C4 C5 C6 C17 -175.7(3) . . . no
C5 C6 C7 C2 -3.2(4) . . . no
C17 C6 C7 C2 174.5(2) . . . no
C5 C6 C17 C18 -29.1(4) . . . no
C5 C6 C17 C19 -147.8(3) . . . no
C5 C6 C17 C20 91.8(3) . . . no
C7 C6 C17 C18 153.3(3) . . . no
C7 C6 C17 C19 34.6(4) . . . no
C7 C6 C17 C20 -85.8(3) . . . no
C4 C8 C11 C12 78.7(4) . . . no
C4 C8 C11 C16 -101.2(3) . . . no
C9 C8 C11 C12 -159.3(3) . . . no
C9 C8 C11 C16 20.9(4) . . . no
C10 C8 C11 C12 -41.0(4) . . . no
C10 C8 C11 C16 139.2(3) . . . no
C8 C11 C12 C13 178.2(3) . . . no
C16 C11 C12 C13 -2.0(5) . . . no
C8 C11 C16 C15 -178.4(3) . . . no
C12 C11 C16 C15 1.8(5) . . . no
C11 C12 C13 C14 0.7(6) . . . no
C12 C13 C14 C15 0.9(6) . . . no
C13 C14 C15 C16 -1.1(6) . . . no
C14 C15 C16 C11 -0.3(6) . . . no
C6 C17 C20 C21 178.8(3) . . . no
C6 C17 C20 C25 -0.4(4) . . . no
C18 C17 C20 C21 -59.2(4) . . . no
C18 C17 C20 C25 121.6(3) . . . no
C19 C17 C20 C21 58.0(4) . . . no
C19 C17 C20 C25 -121.2(3) . . . no
C17 C20 C21 C22 179.7(3) . . . no
C25 C20 C21 C22 -1.1(5) . . . no
C17 C20 C25 C24 179.4(3) . . . no
C21 C20 C25 C24 0.2(5) . . . no
C20 C21 C22 C23 0.8(6) . . . no
C21 C22 C23 C24 0.3(6) . . . no
C22 C23 C24 C25 -1.2(7) . . . no
C23 C24 C25 C20 0.9(6) . . . no
N1 C26 C27 C32 -113.1(3) . . . no
N1 C26 C27 C28 69.2(3) . . 2_566 no
C26 C27 C32 C31 -176.3(2) . . 2_566 no
C28 C27 C32 C31 1.3(4) 2_566 . 2_566 no
C26 C27 C28 O2 -0.9(4) . 2_566 2_566 no
C26 C27 C28 C29 179.4(2) . 2_566 2_566 no
C32 C27 C28 O2 -178.6(2) . 2_566 2_566 no
C32 C27 C28 C29 1.7(4) . 2_566 2_566 no
O2 C28 C29 C30 -177.4(2) . . . no
O2 C28 C29 C33 2.5(4) . . . no
C27 C28 C29 C30 2.8(4) 2_566 . . no
C27 C28 C29 C33 -177.3(2) 2_566 . . no
C28 C29 C30 C31 -1.1(4) . . . no
C33 C29 C30 C31 179.0(2) . . . no
C29 C30 C31 C34 177.7(3) . . . no
C29 C30 C31 C32 -1.8(4) . . 2_566 no
C30 C31 C32 C27 3.0(4) . 2_566 2_566 no
C34 C31 C32 C27 -176.5(3) . 2_566 2_566 no
N1 C35 C36 O3 -54.8(3) . . . no
C47 C42 C43 C44 0.4(7) . . . no
C48 C42 C43 C44 178.8(5) . . . no
C43 C42 C47 C46 -0.2(8) . . . no
C48 C42 C47 C46 -178.6(5) . . . no
C42 C43 C44 C45 0.4(8) . . . no
C43 C44 C45 C46 -1.5(9) . . . no
C44 C45 C46 C47 1.8(10) . . . no
C45 C46 C47 C42 -0.9(9) . . . no
